data_7200073
loop_
_publ_author_name
'Kendrick, John'
'Gourlay, Matthew D.'
'Neumann, Marcus A.'
'Leusen, Frank J. J.'

_publ_section_title
;
 Predicting spontaneous racemate resolution using recent developments in
 crystal structure prediction
;
_journal_issue 11
_journal_name_full CrystEngComm
_journal_page_first 2391
_journal_page_last 2399
_journal_paper_doi 10.1039/b909038j
_journal_volume 11
_journal_year 2009
_space_group_IT_number 2
_symmetry_cell_setting triclinic
_symmetry_Int_Tables_number 2
_symmetry_space_group_name_Hall '-P 1'
_symmetry_space_group_name_H-M 'P -1'
_cell_angle_alpha 73.796432
_cell_angle_beta 88.482848
_cell_angle_gamma 89.591418
_cell_length_a 7.920844
_cell_length_b 4.628773
_cell_length_c 7.264470
_cell_volume 255.673
_cod_data_source_file 4HMO_racemic.cif
_cod_data_source_block 4HMO_R_6
_cod_struct_determination_method theoretical
_cod_database_code 7200073

loop_
_symmetry_equiv_pos_site_id
_symmetry_equiv_pos_as_xyz
1 x,y,z
2 -x,-y,-z

loop_
_atom_site_label
_atom_site_type_symbol
_atom_site_fract_x
_atom_site_fract_y
_atom_site_fract_z
C16 C 0.289647 0.168284 0.300777
C17 C 0.209721 0.123419 0.119732
O18 O 0.028235 0.169242 0.146030
C19 C 0.007170 0.308639 0.285831
N20 N 0.154492 0.333753 0.367460
O21 O -0.135236 0.394177 0.326141
C22 C 0.455422 0.341256 0.264383
O23 O 0.581842 0.152730 0.215343
H24 H 0.310234 -0.048564 0.408057
H25 H 0.692026 0.229934 0.242016
H26 H 0.226898 -0.100808 0.101567
H27 H 0.157921 0.410814 0.487642
H28 H 0.440932 0.553000 0.149328
H29 H 0.251887 0.292172 -0.011349
H30 H 0.487893 0.399992 0.396139
